data_2010754
loop_
_publ_author_name
'Kumaradhas, P'
'Levendis, D. C.'
'Koritsanszky, T.'

_publ_section_title
;
 The low-temperature study of <small>D</small>- and
 <small>DL</small>-camphoric anhydride
;
_journal_issue 3
_journal_name_full 'Acta Crystallographica Section C'
_journal_page_first e103
_journal_page_last e104
_journal_paper_doi 10.1107/S0108270100001840
_journal_volume 56
_journal_year 2000
_chemical_formula_iupac 'C10 H14 O3'
_chemical_formula_structural 'C10 H14 O3'
_chemical_formula_sum 'C10 H14 O3'
_chemical_formula_weight 182.21
_chemical_name_systematic ' (R/S)-1,8,8-Trimethyl-3-oxabicyclo[3.2.1]octane-2,4-dione'
_space_group_IT_number 14
_symmetry_cell_setting monoclinic
_symmetry_space_group_name_Hall '-P 2yn'
_symmetry_space_group_name_H-M 'P 1 21/n 1'
_cell_angle_alpha 90.00
_cell_angle_beta 91.9680
_cell_angle_gamma 90.00
_cell_formula_units_Z 4
_cell_length_a 6.4152(4)
_cell_length_b 11.4413(8)
_cell_length_c 12.5623(8)
_cell_measurement_reflns_used 8192
_cell_measurement_temperature 110(2)
_cell_measurement_theta_max 30.1
_cell_measurement_theta_min 2.22
_cell_volume 921.51(10)
_computing_cell_refinement 'SAINT-Plus (Bruker, 1997)'
_computing_data_collection 'SMART (Bruker, 1997)'
_computing_data_reduction 'SAINT-Plus (Bruker, 1997)'
_computing_publication_material 'SHELXL97 and PARST (Nardelli, 1995)'
_computing_structure_refinement 'SHELXL97 (Shelsrick, 1997)'
_computing_structure_solution 'SHELXS97 (Sheldrick, 1990)'
_diffrn_detector_area_resol_mean .75
_diffrn_measurement_device_type 'Bruckers SMART CCD area-detector'
_diffrn_measurement_method \w
_diffrn_radiation_type MoK\a
_diffrn_radiation_wavelength .71073
_diffrn_reflns_av_R_equivalents .012
_diffrn_reflns_av_sigmaI/netI .0037
_diffrn_reflns_limit_h_max 7
_diffrn_reflns_limit_h_min -7
_diffrn_reflns_limit_k_max 14
_diffrn_reflns_limit_k_min 0
_diffrn_reflns_limit_l_max 15
_diffrn_reflns_limit_l_min 0
_diffrn_reflns_number 11276
_diffrn_reflns_theta_max 26.37
_diffrn_standards_decay_% negligible
_exptl_absorpt_coefficient_mu .096
_exptl_absorpt_correction_type none
_exptl_crystal_colour Colourless
_exptl_crystal_density_diffrn 1.313
_exptl_crystal_density_method 'not measured'
_exptl_crystal_description 'Rectangular block'
_exptl_crystal_F_000 392
_exptl_crystal_size_max .5
_exptl_crystal_size_mid .45
_exptl_crystal_size_min .3
_refine_diff_density_max .35
_refine_diff_density_min -.17
_refine_ls_extinction_method none
_refine_ls_goodness_of_fit_all 1.063
_refine_ls_goodness_of_fit_ref 1.063
_refine_ls_hydrogen_treatment refall
_refine_ls_matrix_type full
_refine_ls_number_parameters 174
_refine_ls_number_reflns 1875
_refine_ls_R_factor_all .032
_refine_ls_R_factor_gt .032
_refine_ls_shift/su_max .001
_refine_ls_structure_factor_coef Fsqd
_refine_ls_weighting_details 'calc w = 1/[\s^2^(Fo^2^)+(0.0403P)^2^+0.3112P] where P = (Fo^2^+2Fc^2^)/3'
_refine_ls_weighting_scheme calc
_refine_ls_wR_factor_all .082
_refine_ls_wR_factor_ref .081
_reflns_number_gt 1825
_reflns_number_total 1875
_reflns_threshold_expression I>2\s(I)
_cod_data_source_file qb0154.cif
_cod_data_source_block II
_cod_depositor_comments
;
 Changing the _atom_site_occupancy data item value from '.' to '1'
 for all fully occupied atom sites.

 Antanas Vaitkus,
 2017-02-10

The following automatic conversions were performed:
'_symmetry_cell_setting' value 'Monoclinic' changed to 'monoclinic'
according to '/home/saulius/struct/CIF-dictionaries/cif_core.dic'
dictionary named 'cif_core.dic' version 2.4.1 from
2010-06-29.

'_atom_site_refinement_flags' value 'd' changed to 'D'
according to '/home/saulius/struct/CIF-dictionaries/cif_core.dic'
dictionary named 'cif_core.dic' version 2.4.1 from 2010-06-29 (27
times).

'_geom_bond_publ_flag' value 'No' changed to 'no' according to
'/home/saulius/struct/CIF-dictionaries/cif_core.dic' dictionary named
'cif_core.dic' version 2.4.1 from 2010-06-29 (14 times).

Automatic conversion script
Id: cif_fix_enum 1527 2010-12-29 10:47:43Z saulius 

The following automatic conversions were performed:

'_symmetry_cell_setting' value 'Monoclinic' changed to 'monoclinic'
according to /home/saulius/struct/CIF-dictionaries/cif_core.dic
dictionary named 'cif_core.dic' version 2.4.1 from
2010-06-29.

'_exptl_absorpt_correction_type' value 'None' changed to
'none' according to
/home/saulius/struct/CIF-dictionaries/cif_core.dic dictionary named
'cif_core.dic' version 2.4.1 from
2010-06-29.

'_atom_site_refinement_flags' value 'd' changed to 'D'
according to /home/saulius/struct/CIF-dictionaries/cif_core.dic
dictionary named 'cif_core.dic' version 2.4.1 from 2010-06-29 (27
times).

'_geom_bond_publ_flag' value 'No' changed to 'no' according
to /home/saulius/struct/CIF-dictionaries/cif_core.dic dictionary
named 'cif_core.dic' version 2.4.1 from 2010-06-29 (14
times).

'_geom_angle_publ_flag' value 'No' changed to 'no' according
to /home/saulius/struct/CIF-dictionaries/cif_core.dic dictionary
named 'cif_core.dic' version 2.4.1 from 2010-06-29 (31
time).

'_geom_torsion_publ_flag' value 'No' changed to 'no'
according to /home/saulius/struct/CIF-dictionaries/cif_core.dic
dictionary named 'cif_core.dic' version 2.4.1 from 2010-06-29 (82
times).

'_geom_torsion_publ_flag' value 'Yes' changed to 'yes'
according to /home/saulius/struct/CIF-dictionaries/cif_core.dic
dictionary named 'cif_core.dic' version 2.4.1 from 2010-06-29 (6
times).

Automatic conversion script
Id: cif_fix_values 1715 2011-07-08 13:25:40Z adriana 
;
_cod_original_sg_symbol_H-M 'P 21/n'
_cod_database_code 2010754
_cod_database_fobs_code 2010754

loop_
_symmetry_equiv_pos_as_xyz
'x, y, z'
'-x+1/2, y+1/2, -z+1/2'
'-x, -y, -z'
'x-1/2, -y-1/2, z-1/2'

loop_
_atom_site_label
_atom_site_fract_x
_atom_site_fract_y
_atom_site_fract_z
_atom_site_U_iso_or_equiv
_atom_site_adp_type
_atom_site_calc_flag
_atom_site_calc_attached_atom
_atom_site_refinement_flags
_atom_site_occupancy
_atom_site_disorder_assembly
_atom_site_disorder_group
_atom_site_type_symbol
O1 .11225(11) .67221(6) .45800(6) .02161(18) Uani 1 1 D 1 . . O
O2 .13006(12) .81147(7) .57870(6) .0289(2) Uani 1 1 D 1 . . O
O3 .12307(12) .55693(7) .31747(6) .0295(2) Uani 1 1 D 1 . . O
C1 -.20971(15) .78513(8) .48998(7) .0188(2) Uani 1 1 D 1 . . C
C2 .01948(15) .76254(9) .51441(7) .0199(2) Uani 1 1 D 1 . . C
C3 .01820(16) .62310(8) .36619(8) .0205(2) Uani 1 1 D 1 . . C
C4 -.20542(15) .65516(8) .34346(8) .0196(2) Uani 1 1 D 1 . . C
C5 -.33578(16) .59093(9) .42730(8) .0231(2) Uani 1 1 D 1 . . C
C6 -.33062(16) .67362(9) .52465(8) .0219(2) Uani 1 1 D 1 . . C
C7 -.24227(15) .78614(8) .36642(7) .0181(2) Uani 1 1 D 1 . . C
C8 -.09264(17) .86681(9) .30874(8) .0239(2) Uani 1 1 D 1 . . C
C9 -.46702(17) .81945(10) .33370(9) .0246(2) Uani 1 1 D 1 . . C
C10 -.27696(18) .89523(10) .54756(9) .0265(2) Uani 1 1 D 1 . . C
H4 -.2417(19) .6336(11) .2703(10) .021(3) Uiso 1 1 D 1 . . H
H5A -.278(2) .5114(12) .4436(10) .029(3) Uiso 1 1 D 1 . . H
H5B -.478(2) .5795(12) .3983(11) .030(3) Uiso 1 1 D 1 . . H
H6A -.473(2) .6973(12) .5428(10) .027(3) Uiso 1 1 D 1 . . H
H6B -.264(2) .6367(12) .5877(10) .026(3) Uiso 1 1 D 1 . . H
H8A -.120(2) .8619(12) .2330(12) .034(3) Uiso 1 1 D 1 . . H
H8B .054(2) .8466(13) .3228(11) .034(3) Uiso 1 1 D 1 . . H
H8C -.112(2) .9488(13) .3333(11) .035(4) Uiso 1 1 D 1 . . H
H9A -.570(2) .7780(12) .3751(11) .032(3) Uiso 1 1 D 1 . . H
H9B -.493(2) .8008(12) .2585(12) .035(4) Uiso 1 1 D 1 . . H
H9C -.485(2) .9038(13) .3433(10) .031(3) Uiso 1 1 D 1 . . H
H10A -.431(2) .9027(12) .5386(11) .034(4) Uiso 1 1 D 1 . . H
H10B -.210(2) .9661(13) .5179(11) .036(4) Uiso 1 1 D 1 . . H
H10C -.243(2) .8890(13) .6235(12) .035(4) Uiso 1 1 D 1 . . H

loop_
_atom_site_aniso_label
_atom_site_aniso_U_11
_atom_site_aniso_U_22
_atom_site_aniso_U_33
_atom_site_aniso_U_12
_atom_site_aniso_U_13
_atom_site_aniso_U_23
O1 .0182(3) .0232(4) .0233(4) -.0005(3) -.0017(3) .0033(3)
O2 .0272(4) .0346(4) .0245(4) -.0049(3) -.0048(3) -.0022(3)
O3 .0303(4) .0269(4) .0314(4) -.0050(3) .0029(3) .0081(3)
C1 .0195(5) .0186(5) .0183(5) .0005(4) .0009(3) .0010(4)
C2 .0226(5) .0204(5) .0168(4) .0022(4) .0013(4) -.0001(4)
C3 .0237(5) .0170(5) .0208(5) .0013(4) .0009(4) .0007(4)
C4 .0215(5) .0178(5) .0192(5) -.0009(4) -.0023(4) .0005(4)
C5 .0216(5) .0188(5) .0288(5) .0028(4) -.0011(4) -.0023(4)
C6 .0208(5) .0226(5) .0224(5) .0050(4) .0025(4) -.0006(4)
C7 .0191(5) .0173(5) .0180(4) .0014(3) -.0004(3) .0017(4)
C8 .0263(6) .0222(5) .0232(5) .0050(4) .0022(4) -.0003(4)
C9 .0226(5) .0258(5) .0250(5) .0033(4) -.0028(4) .0050(4)
C10 .0303(6) .0245(5) .0248(5) -.0048(4) .0025(4) .0049(4)

loop_
_atom_type_symbol
_atom_type_description
_atom_type_scat_dispersion_real
_atom_type_scat_dispersion_imag
_atom_type_scat_source
C C .0033 .0016 'International Tables Vol C Tables 4.2.6.8 and 6.1.1.4'
H H .0000 .0000 'International Tables Vol C Tables 4.2.6.8 and 6.1.1.4'
O O .0106 .0060 'International Tables Vol C Tables 4.2.6.8 and 6.1.1.4'

loop_
_geom_angle_atom_site_label_1
_geom_angle_atom_site_label_2
_geom_angle_atom_site_label_3
_geom_angle
_geom_angle_publ_flag
C2 O1 C3 122.36(8) yes
C2 C1 C10 109.51(8) yes
C2 C1 C7 107.40(7) yes
C10 C1 C7 115.88(8) yes
C2 C1 C6 106.98(8) yes
C10 C1 C6 113.05(8) yes
C7 C1 C6 103.46(8) yes
O2 C2 O1 115.83(9) yes
O2 C2 C1 127.34(9) yes
O1 C2 C1 116.80(8) yes
O3 C3 O1 116.20(9) yes
O3 C3 C4 127.55(9) yes
O1 C3 C4 116.17(8) yes
C3 C4 C7 110.69(8) yes
C3 C4 C5 106.82(8) yes
C7 C4 C5 104.07(8) yes
C3 C4 H4 108.3(7) no
C7 C4 H4 112.9(7) no
C5 C4 H4 113.8(7) no
C6 C5 C4 104.46(8) yes
C6 C5 H5A 113.4(7) no
C4 C5 H5A 111.4(7) no
C6 C5 H5B 111.7(8) no
C4 C5 H5B 109.1(8) no
H5A C5 H5B 106.7(11) no
C5 C6 C1 106.05(8) yes
C5 C6 H6A 110.9(8) no
C1 C6 H6A 108.2(8) no
C5 C6 H6B 111.8(8) no
C1 C6 H6B 111.6(8) no
H6A C6 H6B 108.2(10) no
C8 C7 C9 108.79(8) yes
C8 C7 C4 113.18(8) yes
C9 C7 C4 109.84(8) yes
C8 C7 C1 114.25(8) yes
C9 C7 C1 111.17(8) yes
C4 C7 C1 99.35(7) yes
C7 C8 H8A 109.6(8) no
C7 C8 H8B 112.8(8) no
H8A C8 H8B 107.8(11) no
C7 C8 H8C 109.4(8) no
H8A C8 H8C 109.9(12) no
H8B C8 H8C 107.3(12) no
C7 C9 H9A 112.4(8) no
C7 C9 H9B 109.5(8) no
H9A C9 H9B 108.2(11) no
C7 C9 H9C 109.2(8) no
H9A C9 H9C 109.0(11) no
H9B C9 H9C 108.5(11) no
C1 C10 H10A 108.3(8) no
C1 C10 H10B 111.3(8) no
H10A C10 H10B 109.2(11) no
C1 C10 H10C 110.3(8) no
H10A C10 H10C 107.8(11) no
H10B C10 H10C 109.9(12) no

loop_
_geom_bond_atom_site_label_1
_geom_bond_atom_site_label_2
_geom_bond_site_symmetry_2
_geom_bond_distance
_geom_bond_publ_flag
O1 C2 . 1.3976(12) yes
O1 C3 . 1.4008(12) yes
O2 C2 . 1.1956(13) yes
O3 C3 . 1.1952(12) yes
C1 C2 . 1.5139(13) yes
C1 C10 . 1.5224(13) yes
C1 C7 . 1.5591(13) yes
C1 C6 . 1.5628(13) yes
C3 C4 . 1.4986(13) yes
C4 C7 . 1.5457(13) yes
C4 C5 . 1.5522(14) yes
C4 H4 . .972(12) no
C5 C6 . 1.5456(15) yes
C5 H5A . 1.001(14) no
C5 H5B . .981(14) no
C6 H6A . .985(14) no
C6 H6B . .983(13) no
C7 C8 . 1.5317(13) yes
C7 C9 . 1.5337(13) yes
C8 H8A . .963(14) no
C8 H8B . .982(15) no
C8 H8C . .997(15) no
C9 H9A . .976(14) no
C9 H9B . .978(15) no
C9 H9C . .981(14) no
C10 H10A . .993(14) no
C10 H10B . .997(15) no
C10 H10C . .974(15) no

loop_
_geom_torsion_atom_site_label_1
_geom_torsion_atom_site_label_2
_geom_torsion_atom_site_label_3
_geom_torsion_atom_site_label_4
_geom_torsion
_geom_torsion_publ_flag
C3 O1 C2 O2 -166.59(9) no
C3 O1 C2 C1 15.18(13) yes
C10 C1 C2 O2 9.17(14) no
C7 C1 C2 O2 135.78(10) no
C6 C1 C2 O2 -113.69(11) no
C10 C1 C2 O1 -172.82(8) no
C7 C1 C2 O1 -46.21(11) yes
C6 C1 C2 O1 64.32(10) no
C2 O1 C3 O3 171.02(9) no
C2 O1 C3 C4 -11.84(13) yes
O3 C3 C4 C7 -142.28(10) no
O1 C3 C4 C7 40.97(11) yes
O3 C3 C4 C5 105.04(12) no
O1 C3 C4 C5 -71.71(10) no
C3 C4 C5 C6 85.83(9) no
C7 C4 C5 C6 -31.32(10) no
C4 C5 C6 C1 3.50(10) no
C2 C1 C6 C5 -88.09(9) no
C10 C1 C6 C5 151.28(9) no
C7 C1 C6 C5 25.15(10) no
C3 C4 C7 C8 53.40(11) no
C5 C4 C7 C8 167.82(8) no
C3 C4 C7 C9 175.20(8) no
C5 C4 C7 C9 -70.38(9) no
C3 C4 C7 C1 -68.16(9) yes
C5 C4 C7 C1 46.27(9) no
C2 C1 C7 C8 -51.29(10) no
C10 C1 C7 C8 71.47(11) no
C6 C1 C7 C8 -164.22(8) no
C2 C1 C7 C9 -174.88(8) no
C10 C1 C7 C9 -52.13(11) no
C6 C1 C7 C9 72.18(10) no
C2 C1 C7 C4 69.49(9) yes
C10 C1 C7 C4 -167.76(9) no
C6 C1 C7 C4 -43.45(9) no
C2 C1 C6 H6A 152.9(8) no
C2 C1 C6 H6B 33.9(8) no
C7 C1 C6 H6A -93.9(8) no
C7 C1 C6 H6B 147.1(8) no
C10 C1 C6 H6A 32.2(8) no
C10 C1 C6 H6B -86.73 no
C2 C1 C10 H10A -172.5(9) no
C2 C1 C10 H10B 67.5(9) no
C2 C1 C10 H10C -54.7(9) no
C6 C1 C10 H10A -53.3(9) no
C6 C1 C10 H10B -173.4(9) no
C6 C1 C10 H10C 64.5(9) no
C7 C1 C10 H10A 65.9(9) no
C7 C1 C10 H10B -54.2(9) no
C7 C1 C10 H10C -176.4(9) no
O1 C3 C4 H4 165.4(7) no
O3 C3 C4 H4 -18.0(8) no
C3 C4 C5 H5A -37.0(8) no
C3 C4 C5 H5B -154.6(8) no
C7 C4 C5 H5A -154.1(8) no
C7 C4 C5 H5B 88.3(9) no
H4 C4 C5 C6 -154.7(8) no
H4 C4 C5 H5A 82.5(10) no
H4 C4 C5 H5B -35.1(10) no
H4 C4 C7 C1 170.2(8) no
H4 C4 C7 C8 -68.2(8) no
H4 C4 C7 C9 53.6(8) no
C4 C5 C6 H6A 120.7(8) no
C4 C5 C6 H6B -118.3(8) no
H5A C5 C6 C1 125.0(8) no
H5A C5 C6 H6A -117.8(10) no
H5A C5 C6 H6B 3.1(10) no
H5B C5 C6 C1 -114.4(9) no
H5B C5 C6 H6A 2.9(10) no
H5B C5 C6 H6B 123.81 no
C1 C7 C8 H8A 179.01 no
C1 C7 C8 H8B 58.87 no
C1 C7 C8 H8C -60.49 no
C4 C7 C8 H8A 66.3(9) no
C4 C7 C8 H8B -53.9(9) no
C4 C7 C8 H8C -173.2(9) no
C9 C7 C8 H8A -56.1(9) no
C9 C7 C8 H8B -176.3(9) no
C9 C7 C8 H8C 64.4(9) no
C1 C7 C9 H9A -45.7(9) no
C1 C7 C9 H9B -166.0(9) no
C1 C7 C9 H9C 75.5(9) no
C4 C7 C9 H9A 63.3(9) no
C4 C7 C9 H9B -57.0(9) no
C4 C7 C9 H9C -175.6(9) no
C8 C7 C9 H9A -172.3(9) no
C8 C7 C9 H9B 67.4(9) no
C8 C7 C9 H9C -51.2(9) no

loop_
_cod_related_entry_id
_cod_related_entry_database
_cod_related_entry_code
1 ChemSpider 85566
